data_4341643
loop_
_publ_author_name
'Wang, Genxiang'
'Luo, Min'
'Lin, Chensheng'
'Ye, Ning'
'Zhou, Yuqiao'
'Cheng, Wendan'

_publ_section_title
;
 Lanthanum Lead Oxide Hydroxide Nitrates with a Nonlinear Optical Effect.
;
_journal_name_full 'Inorganic chemistry'
_journal_page_first 141111081701007
_journal_paper_doi 10.1021/ic502202a
_journal_year 2014
_chemical_formula_sum 'H0 La0.17 N1.17 O5.83 Pb1.33'
_chemical_formula_weight 409.08
_chemical_name_systematic
; 
 ? 
;
_space_group_IT_number 19
_symmetry_cell_setting orthorhombic
_symmetry_space_group_name_Hall 'P 2ac 2ab'
_symmetry_space_group_name_H-M 'P 21 21 21'
_atom_sites_solution_primary direct
_atom_sites_solution_secondary difmap
_audit_creation_method SHELXL-97
_cell_angle_alpha 90.00
_cell_angle_beta 90.00
_cell_angle_gamma 90.00
_cell_formula_units_Z 24
_cell_length_a 12.4804(11)
_cell_length_b 16.3805(15)
_cell_length_c 16.9652(18)
_cell_measurement_reflns_used 8135
_cell_measurement_temperature 293(2)
_cell_measurement_theta_max 27.5984
_cell_measurement_theta_min 2.3751
_cell_volume 3468.3(6)
_computing_cell_refinement 'CrystalClear (Rigaku Inc., 2008)'
_computing_data_collection 'CrystalClear (Rigaku Inc., 2008)'
_computing_data_reduction 'CrystalClear (Rigaku Inc., 2008)'
_computing_molecular_graphics 'SHELXL-97 (Sheldrick, 1997)'
_computing_publication_material 'SHELXL-97 (Sheldrick, 1997)'
_computing_structure_refinement 'SHELXL-97 (Sheldrick, 1997)'
_computing_structure_solution 'SHELXS-97 (Sheldrick, 1990)'
_diffrn_ambient_temperature 293(2)
_diffrn_detector_area_resol_mean 14.6306
_diffrn_measured_fraction_theta_full 0.998
_diffrn_measured_fraction_theta_max 0.998
_diffrn_measurement_device
;
Mercury70 (2x2 bin mode)
;
_diffrn_measurement_method CCD_Profile_fitting
_diffrn_radiation_monochromator graphite
_diffrn_radiation_source 'fine-focus sealed tube'
_diffrn_radiation_type MoK\a
_diffrn_radiation_wavelength 0.71073
_diffrn_reflns_av_R_equivalents 0.0731
_diffrn_reflns_av_sigmaI/netI 0.0763
_diffrn_reflns_limit_h_max 15
_diffrn_reflns_limit_h_min -15
_diffrn_reflns_limit_k_max 19
_diffrn_reflns_limit_k_min -19
_diffrn_reflns_limit_l_max 18
_diffrn_reflns_limit_l_min -20
_diffrn_reflns_number 23236
_diffrn_reflns_theta_full 25.50
_diffrn_reflns_theta_max 25.50
_diffrn_reflns_theta_min 2.05
_diffrn_standards_decay_% 0
_diffrn_standards_interval_count none
_diffrn_standards_interval_time none
_exptl_absorpt_coefficient_mu 40.005
_exptl_absorpt_correction_T_max 1.0000
_exptl_absorpt_correction_T_min 0.5882
_exptl_absorpt_correction_type multi-scan
_exptl_crystal_colour White
_exptl_crystal_density_diffrn 4.701
_exptl_crystal_density_method 'not measured'
_exptl_crystal_description Prism
_exptl_crystal_F_000 4168
_exptl_crystal_size_max 0.2000
_exptl_crystal_size_mid 0.1500
_exptl_crystal_size_min 0.1000
_refine_diff_density_max 3.956
_refine_diff_density_min -4.401
_refine_diff_density_rms 0.375
_refine_ls_abs_structure_details 'Flack H D (1983), Acta Cryst. A39, 876-881'
_refine_ls_abs_structure_Flack 0.011(14)
_refine_ls_extinction_method none
_refine_ls_goodness_of_fit_ref 1.105
_refine_ls_matrix_type full
_refine_ls_number_parameters 469
_refine_ls_number_reflns 6450
_refine_ls_number_restraints 492
_refine_ls_restrained_S_all 1.113
_refine_ls_R_factor_all 0.0617
_refine_ls_R_factor_gt 0.0519
_refine_ls_shift/su_max 0.007
_refine_ls_shift/su_mean 0.000
_refine_ls_structure_factor_coef Fsqd
_refine_ls_weighting_details 'calc w=1/[\s^2^(Fo^2^)+(0.0296P)^2^+64.5578P] where P=(Fo^2^+2Fc^2^)/3'
_refine_ls_weighting_scheme calc
_refine_ls_wR_factor_gt 0.1064
_refine_ls_wR_factor_ref 0.1135
_reflns_number_gt 5665
_reflns_number_total 6450
_reflns_threshold_expression >2sigma(I)
_cod_data_source_file ic502202a_si_003.cif
_cod_data_source_block a
_cod_depositor_comments
;
The following automatic conversions were performed:

'_exptl_absorpt_correction_type' value 'Multi-scan' changed to
'multi-scan' according to
/home/saulius/struct/COD-crude-data--automatic-downloads/rss-feeds/ACS/lib/dictionaries/cif_core.dic
dictionary named 'cif_core.dic' version 2.4.2 from 2011-04-26.

Automatic conversion script
Id: cif_fix_values 2935 2014-11-11 08:27:57Z andrius 
;
_cod_original_sg_symbol_H-M P212121
_cod_database_code 4341643

loop_
_symmetry_equiv_pos_as_xyz
'x, y, z'
'-x+1/2, -y, z+1/2'
'-x, y+1/2, -z+1/2'
'x+1/2, -y+1/2, -z'

loop_
_atom_site_label
_atom_site_type_symbol
_atom_site_fract_x
_atom_site_fract_y
_atom_site_fract_z
_atom_site_U_iso_or_equiv
_atom_site_adp_type
_atom_site_occupancy
_atom_site_symmetry_multiplicity
_atom_site_calc_flag
_atom_site_refinement_flags
Pb1 Pb 0.06267(8) 0.78574(5) -0.02210(6) 0.0335(2) Uani 1 1 d U
Pb2 Pb -0.26303(8) 0.87858(6) -0.19500(6) 0.0380(2) Uani 1 1 d .
Pb3 Pb -0.15192(8) 1.03875(6) -0.32624(6) 0.0330(2) Uani 1 1 d .
Pb4 Pb 0.28354(7) 0.88759(6) -0.13174(6) 0.0367(2) Uani 1 1 d .
Pb5 Pb 0.26984(8) 1.12615(6) -0.10127(7) 0.0444(3) Uani 1 1 d U
Pb6 Pb 0.02048(9) 1.21222(6) -0.02450(8) 0.0469(3) Uani 1 1 d .
La1 La 0.00925(10) 0.99735(8) -0.12918(8) 0.0225(3) Uani 1 1 d .
Pb7 Pb 0.18633(9) 0.98462(7) 0.05224(6) 0.0466(3) Uani 1 1 d .
Pb8 Pb -0.26203(11) 1.09313(7) -0.11242(8) 0.0618(4) Uani 1 1 d .
O1 O 0.2055(14) 1.0012(11) -0.0803(10) 0.045(2) Uani 1 1 d U
O2 O -0.1194(13) 1.0976(10) -0.1995(10) 0.036(2) Uani 1 1 d U
O3 O 0.0980(12) 0.8588(10) -0.1432(10) 0.035(2) Uani 1 1 d U
O4 O 0.0889(13) 1.1433(10) -0.1375(11) 0.041(3) Uani 1 1 d U
O5 O -0.1875(13) 0.9613(10) -0.0971(10) 0.039(2) Uani 1 1 d U
O6 O 0.1636(16) 0.4037(12) 0.4015(13) 0.056(4) Uani 1 1 d U
O7 O 0.2325(14) 0.8451(10) -0.0056(10) 0.041(2) Uani 1 1 d U
O8 O -0.2962(13) 1.0101(10) -0.2442(10) 0.040(3) Uani 1 1 d U
O9 O 0.1668(15) 1.1360(11) 0.0148(11) 0.050(3) Uani 1 1 d U
O10 O 0.2595(16) 0.3039(12) 0.3524(12) 0.059(4) Uani 1 1 d U
O11 O 0.0254(13) 0.9236(10) 0.0013(11) 0.039(2) Uani 1 1 d U
O12 O -0.0942(14) 0.9259(10) -0.2400(11) 0.040(2) Uani 1 1 d U
O13 O -0.0716(14) 1.0936(11) -0.0305(11) 0.044(2) Uani 1 1 d U
O14 O -0.2677(16) 0.9122(11) -0.3948(12) 0.055(3) Uani 1 1 d U
O15 O 0.1156(15) 1.0099(12) -0.2589(11) 0.050(4) Uani 1 1 d U
O16 O -0.2474(17) 0.8025(12) -0.4621(12) 0.060(4) Uani 1 1 d U
O17 O -0.2044(17) 0.8060(12) -0.3404(13) 0.060(3) Uani 1 1 d U
O18 O 0.066(2) 0.5575(16) 0.1041(17) 0.089(3) Uani 1 1 d U
O19 O 0.3104(16) 0.2409(12) 0.1118(12) 0.054(4) Uani 1 1 d U
O20 O 0.2806(16) 0.1403(12) 0.1878(11) 0.056(4) Uani 1 1 d U
O21 O 0.4213(17) 0.2181(13) 0.2029(12) 0.057(4) Uani 1 1 d U
O22 O -0.035(2) 0.6104(16) 0.0218(16) 0.089(3) Uani 1 1 d U
O23 O 0.138(2) 0.6158(16) 0.0131(16) 0.088(3) Uani 1 1 d U
O24 O 0.3665(15) 0.7419(12) 0.1095(12) 0.052(3) Uani 1 1 d U
O25 O 0.4796(16) 0.8167(13) 0.1712(13) 0.061(4) Uani 1 1 d U
O26 O 0.3116(16) 0.8375(13) 0.1881(13) 0.060(4) Uani 1 1 d U
O27 O 0.0987(16) 0.7968(14) 0.1370(13) 0.066(4) Uani 1 1 d U
O28 O 0.1228(16) 0.2760(13) 0.4248(12) 0.059(4) Uani 1 1 d U
O29 O 0.453(6) 0.682(4) -0.277(4) 0.133(7) Uani 0.50 1 d PU
N1 N -0.241(2) 0.8383(16) -0.3967(16) 0.066(7) Uani 1 1 d U
N2 N 0.341(2) 0.2011(13) 0.1697(14) 0.048(6) Uani 1 1 d .
N3 N 0.3896(17) 0.7989(13) 0.1547(12) 0.037(5) Uani 1 1 d U
N4 N 0.056(3) 0.593(2) 0.046(2) 0.088(3) Uani 1 1 d U
N5 N 0.1830(16) 0.3264(13) 0.3927(13) 0.038(5) Uani 1 1 d U
N7 N 0.4667(2) 1.0767(4) 0.0402(3) 0.098(4) Uani 1 1 d DU
O34 O 0.3825(2) 1.0450(5) 0.0577(4) 0.088(3) Uani 1 1 d DU
O32 O 0.5373(4) 1.0826(8) 0.0887(4) 0.104(4) Uani 1 1 d DU
O33 O 0.4803(9) 1.1025(13) -0.0258(5) 0.103(4) Uani 1 1 d DU
O35 O 0.578(6) 0.529(5) -0.289(4) 0.140(5) Uani 0.50 1 d PU
O31 O 0.5113(18) 0.4433(4) -0.1549(18) 0.147(5) Uani 1 1 d DU
O30 O 0.492(2) 0.3133(4) -0.1293(4) 0.146(5) Uani 1 1 d DU
O36 O 0.494(2) 0.3681(8) -0.2412(3) 0.147(5) Uani 1 1 d DU
N6 N 0.501(4) 0.3723(6) -0.1707(4) 0.155(7) Uani 1 1 d DU

loop_
_atom_site_aniso_label
_atom_site_aniso_U_11
_atom_site_aniso_U_22
_atom_site_aniso_U_33
_atom_site_aniso_U_23
_atom_site_aniso_U_13
_atom_site_aniso_U_12
Pb1 0.0370(5) 0.0209(4) 0.0426(6) 0.0046(4) 0.0004(4) -0.0005(4)
Pb2 0.0348(5) 0.0271(5) 0.0521(6) -0.0030(4) -0.0052(5) -0.0059(4)
Pb3 0.0365(5) 0.0349(5) 0.0276(5) -0.0002(4) -0.0042(4) 0.0011(4)
Pb4 0.0297(5) 0.0395(5) 0.0410(6) 0.0035(5) 0.0045(4) 0.0005(4)
Pb5 0.0370(5) 0.0312(5) 0.0650(7) 0.0009(5) 0.0026(5) -0.0107(4)
Pb6 0.0482(6) 0.0233(5) 0.0692(8) -0.0122(5) -0.0103(6) 0.0042(4)
La1 0.0258(6) 0.0172(6) 0.0246(7) 0.0006(6) -0.0035(6) 0.0001(5)
Pb7 0.0592(7) 0.0483(7) 0.0322(6) -0.0011(5) -0.0112(5) -0.0102(5)
Pb8 0.0695(8) 0.0323(6) 0.0836(9) -0.0027(6) 0.0429(7) 0.0072(5)
O1 0.047(4) 0.040(4) 0.048(4) -0.005(4) -0.001(4) -0.005(4)
O2 0.033(4) 0.033(4) 0.043(5) -0.005(4) -0.004(4) -0.002(4)
O3 0.032(5) 0.031(5) 0.043(5) -0.002(4) 0.001(4) 0.001(4)
O4 0.041(5) 0.038(5) 0.043(5) -0.004(5) -0.005(5) -0.005(4)
O5 0.034(4) 0.037(4) 0.045(5) -0.002(4) -0.003(4) -0.004(4)
O6 0.052(7) 0.050(7) 0.066(7) -0.002(6) 0.008(6) 0.010(6)
O7 0.039(5) 0.038(5) 0.045(5) -0.005(4) -0.001(5) -0.006(4)
O8 0.035(5) 0.036(5) 0.047(5) -0.003(5) 0.000(5) 0.001(4)
O9 0.054(5) 0.046(5) 0.051(5) -0.012(5) -0.007(5) -0.003(5)
O10 0.055(7) 0.053(7) 0.069(7) 0.000(6) 0.010(6) 0.007(6)
O11 0.037(4) 0.037(4) 0.043(5) -0.003(4) 0.000(4) 0.002(4)
O12 0.037(4) 0.035(4) 0.047(4) -0.008(4) -0.002(4) 0.001(4)
O13 0.044(5) 0.041(5) 0.047(5) -0.007(4) -0.002(4) -0.005(4)
O14 0.056(5) 0.044(5) 0.065(6) -0.013(5) -0.005(5) 0.005(5)
O15 0.052(6) 0.045(6) 0.052(6) 0.001(6) 0.012(6) -0.004(5)
O16 0.067(7) 0.048(7) 0.065(7) -0.016(7) -0.009(7) 0.002(6)
O17 0.066(6) 0.047(6) 0.065(6) -0.013(6) -0.007(6) 0.005(6)
O18 0.074(5) 0.094(5) 0.098(5) 0.031(5) -0.015(5) -0.018(5)
O19 0.060(5) 0.049(5) 0.053(5) 0.003(4) -0.005(4) -0.005(4)
O20 0.067(8) 0.050(7) 0.052(8) 0.017(7) -0.003(7) -0.017(7)
O21 0.065(9) 0.057(9) 0.050(9) 0.007(8) -0.011(8) -0.015(8)
O22 0.074(5) 0.094(5) 0.099(5) 0.030(5) -0.014(5) -0.017(5)
O23 0.073(5) 0.093(5) 0.098(5) 0.031(5) -0.014(5) -0.017(5)
O24 0.049(6) 0.050(6) 0.058(7) -0.017(6) -0.006(6) -0.008(6)
O25 0.049(8) 0.062(8) 0.072(9) -0.018(8) -0.005(8) -0.014(7)
O26 0.050(8) 0.070(9) 0.060(8) -0.015(8) -0.004(8) -0.002(7)
O27 0.057(7) 0.072(8) 0.067(7) -0.006(8) -0.007(7) -0.003(7)
O28 0.056(5) 0.055(5) 0.066(5) 0.004(4) 0.005(4) 0.002(4)
O29 0.134(11) 0.132(11) 0.134(11) -0.001(10) 0.002(10) -0.006(10)
N1 0.09(2) 0.049(15) 0.055(15) -0.017(12) 0.003(15) 0.006(14)
N2 0.078(17) 0.024(11) 0.043(14) 0.002(10) 0.003(13) -0.017(11)
N3 0.038(6) 0.037(6) 0.037(6) 0.004(4) -0.002(4) 0.001(4)
N4 0.073(5) 0.093(5) 0.098(6) 0.031(5) -0.013(5) -0.018(5)
N5 0.034(6) 0.042(6) 0.039(6) 0.006(5) 0.000(4) -0.002(4)
N7 0.102(8) 0.093(7) 0.101(8) -0.014(7) -0.009(7) -0.005(7)
O34 0.090(6) 0.083(6) 0.091(6) -0.016(6) -0.006(6) -0.004(5)
O32 0.107(8) 0.097(7) 0.107(8) -0.013(7) -0.014(7) -0.002(7)
O33 0.107(7) 0.096(8) 0.105(8) -0.017(8) -0.012(7) 0.000(7)
O35 0.140(6) 0.140(6) 0.140(6) -0.001(4) 0.001(4) -0.001(4)
O31 0.145(7) 0.148(6) 0.146(7) -0.005(6) -0.002(6) -0.001(6)
O30 0.146(6) 0.147(6) 0.145(6) 0.001(4) -0.001(4) -0.001(4)
O36 0.147(7) 0.149(7) 0.144(7) -0.005(6) 0.000(7) 0.000(7)
N6 0.157(9) 0.154(7) 0.154(8) 0.001(5) -0.001(5) -0.001(5)

loop_
_atom_type_symbol
_atom_type_description
_atom_type_scat_dispersion_real
_atom_type_scat_dispersion_imag
_atom_type_scat_source
N N 0.0061 0.0033 'International Tables Vol C Tables 4.2.6.8 and 6.1.1.4'
H H 0.0000 0.0000 'International Tables Vol C Tables 4.2.6.8 and 6.1.1.4'
O O 0.0106 0.0060 'International Tables Vol C Tables 4.2.6.8 and 6.1.1.4'
La La -0.2871 2.4523 'International Tables Vol C Tables 4.2.6.8 and 6.1.1.4'
Pb Pb -3.3944 10.1111 'International Tables Vol C Tables 4.2.6.8 and 6.1.1.4'

loop_
_geom_angle_atom_site_label_1
_geom_angle_atom_site_label_2
_geom_angle_atom_site_label_3
_geom_angle
_geom_angle_site_symmetry_1
_geom_angle_site_symmetry_3
O11 Pb1 O7 76.1(6) . .
O11 Pb1 O3 72.7(6) . .
O7 Pb1 O3 74.5(6) . .
O11 Pb1 O27 78.6(6) . .
O7 Pb1 O27 73.0(6) . .
O3 Pb1 O27 140.7(6) . .
O11 Pb1 O28 78.1(6) . 3
O7 Pb1 O28 133.4(6) . 3
O3 Pb1 O28 132.0(6) . 3
O27 Pb1 O28 64.3(6) . 3
O11 Pb1 O24 94.0(6) . 4_465
O7 Pb1 O24 152.6(6) . 4_465
O3 Pb1 O24 78.2(5) . 4_465
O27 Pb1 O24 130.8(6) . 4_465
O28 Pb1 O24 66.5(6) 3 4_465
O11 Pb1 O23 157.6(7) . .
O7 Pb1 O23 94.3(6) . .
O3 Pb1 O23 124.8(7) . .
O27 Pb1 O23 79.3(7) . .
O28 Pb1 O23 95.1(7) 3 .
O24 Pb1 O23 102.9(6) 4_465 .
O11 Pb1 O22 138.6(7) . .
O7 Pb1 O22 133.2(6) . .
O3 Pb1 O22 135.2(6) . .
O27 Pb1 O22 83.8(7) . .
O28 Pb1 O22 60.5(7) 3 .
O24 Pb1 O22 70.1(6) 4_465 .
O23 Pb1 O22 40.7(6) . .
O11 Pb1 O25 125.1(6) . 4_465
O7 Pb1 O25 127.0(5) . 4_465
O3 Pb1 O25 69.4(6) . 4_465
O27 Pb1 O25 149.8(6) . 4_465
O28 Pb1 O25 99.5(6) 3 4_465
O24 Pb1 O25 40.7(5) 4_465 4_465
O23 Pb1 O25 76.9(6) . 4_465
O22 Pb1 O25 65.9(7) . 4_465
O11 Pb1 Pb4 78.4(4) . .
O7 Pb1 Pb4 37.4(4) . .
O3 Pb1 Pb4 38.6(4) . .
O27 Pb1 Pb4 109.9(4) . .
O28 Pb1 Pb4 156.5(4) 3 .
O24 Pb1 Pb4 116.1(4) 4_465 .
O23 Pb1 Pb4 106.4(5) . .
O22 Pb1 Pb4 143.0(5) . .
O25 Pb1 Pb4 94.6(4) 4_465 .
O11 Pb1 Pb7 37.0(4) . .
O7 Pb1 Pb7 40.8(4) . .
O3 Pb1 Pb7 77.6(4) . .
O27 Pb1 Pb7 63.4(5) . .
O28 Pb1 Pb7 100.6(4) 3 .
O24 Pb1 Pb7 130.1(4) 4_465 .
O23 Pb1 Pb7 126.8(5) . .
O22 Pb1 Pb7 147.2(5) . .
O25 Pb1 Pb7 146.9(4) 4_465 .
Pb4 Pb1 Pb7 58.88(3) . .
O11 Pb1 La1 37.0(4) . .
O7 Pb1 La1 81.1(4) . .
O3 Pb1 La1 37.8(4) . .
O27 Pb1 La1 114.8(5) . .
O28 Pb1 La1 100.2(4) 3 .
O24 Pb1 La1 76.1(4) 4_465 .
O23 Pb1 La1 162.6(5) . .
O22 Pb1 La1 145.6(5) . .
O25 Pb1 La1 92.4(4) 4_465 .
Pb4 Pb1 La1 60.27(3) . .
Pb7 Pb1 La1 58.27(3) . .
O5 Pb2 O8 78.0(6) . .
O5 Pb2 O12 71.4(6) . .
O8 Pb2 O12 75.0(6) . .
O5 Pb2 O18 72.7(7) . 4_465
O8 Pb2 O18 73.8(7) . 4_465
O12 Pb2 O18 136.3(7) . 4_465
O5 Pb2 O17 139.1(6) . .
O8 Pb2 O17 96.9(6) . .
O12 Pb2 O17 68.1(6) . .
O18 Pb2 O17 145.4(7) 4_465 .
O5 Pb2 O24 79.5(5) . 4_465
O8 Pb2 O24 152.9(6) . 4_465
O12 Pb2 O24 83.6(6) . 4_465
O18 Pb2 O24 113.2(7) 4_465 4_465
O17 Pb2 O24 90.3(6) . 4_465
O5 Pb2 O36 131.1(5) . 3_554
O8 Pb2 O36 76.2(5) . 3_554
O12 Pb2 O36 137.3(5) . 3_554
O18 Pb2 O36 60.5(6) 4_465 3_554
O17 Pb2 O36 84.9(5) . 3_554
O24 Pb2 O36 130.6(5) 4_465 3_554
O5 Pb2 Pb3 82.3(4) . .
O8 Pb2 Pb3 37.2(4) . .
O12 Pb2 Pb3 40.8(4) . .
O18 Pb2 Pb3 110.3(5) 4_465 .
O17 Pb2 Pb3 71.2(4) . .
O24 Pb2 Pb3 124.5(4) 4_465 .
O36 Pb2 Pb3 100.2(3) 3_554 .
O5 Pb2 Pb8 36.7(4) . .
O8 Pb2 Pb8 43.9(4) . .
O12 Pb2 Pb8 79.2(4) . .
O18 Pb2 Pb8 57.2(6) 4_465 .
O17 Pb2 Pb8 135.3(4) . .
O24 Pb2 Pb8 116.1(4) 4_465 .
O36 Pb2 Pb8 100.7(2) 3_554 .
Pb3 Pb2 Pb8 64.15(3) . .
O5 Pb2 La1 36.2(4) . .
O8 Pb2 La1 78.8(4) . .
O12 Pb2 La1 35.9(4) . .
O18 Pb2 La1 107.6(6) 4_465 .
O17 Pb2 La1 102.9(4) . .
O24 Pb2 La1 74.1(4) 4_465 .
O36 Pb2 La1 154.5(3) 3_554 .
Pb3 Pb2 La1 60.97(3) . .
Pb8 Pb2 La1 56.76(3) . .
O8 Pb3 O2 71.0(6) . .
O8 Pb3 O12 73.7(6) . .
O2 Pb3 O12 73.7(6) . .
O8 Pb3 O14 72.4(6) . .
O2 Pb3 O14 139.9(6) . .
O12 Pb3 O14 80.9(6) . .
O8 Pb3 O6 72.8(6) . 4_465
O2 Pb3 O6 114.5(6) . 4_465
O12 Pb3 O6 139.9(6) . 4_465
O14 Pb3 O6 68.4(6) . 4_465
O8 Pb3 O10 88.6(6) . 4_465
O2 Pb3 O10 80.9(6) . 4_465
O12 Pb3 O10 152.5(6) . 4_465
O14 Pb3 O10 114.1(6) . 4_465
O6 Pb3 O10 45.7(5) 4_465 4_465
O8 Pb3 O32 123.6(4) . 2_574
O2 Pb3 O32 130.7(4) . 2_574
O12 Pb3 O32 68.3(5) . 2_574
O14 Pb3 O32 61.9(4) . 2_574
O6 Pb3 O32 114.7(5) 4_465 2_574
O10 Pb3 O32 138.7(5) 4_465 2_574
O8 Pb3 O25 132.7(6) . 2_574
O2 Pb3 O25 66.4(6) . 2_574
O12 Pb3 O25 111.5(5) . 2_574
O14 Pb3 O25 153.5(6) . 2_574
O6 Pb3 O25 107.3(5) 4_465 2_574
O10 Pb3 O25 65.7(5) 4_465 2_574
O32 Pb3 O25 99.9(4) 2_574 2_574
O8 Pb3 N5 81.6(6) . 4_465
O2 Pb3 N5 98.5(6) . 4_465
O12 Pb3 N5 155.3(5) . 4_465
O14 Pb3 N5 91.9(6) . 4_465
O6 Pb3 N5 23.6(5) 4_465 4_465
O10 Pb3 N5 22.3(5) 4_465 4_465
O32 Pb3 N5 128.6(4) 2_574 4_465
O25 Pb3 N5 85.3(5) 2_574 4_465
O8 Pb3 Pb2 37.6(4) . .
O2 Pb3 Pb2 79.0(4) . .
O12 Pb3 Pb2 39.0(4) . .
O14 Pb3 Pb2 62.0(4) . .
O6 Pb3 Pb2 101.8(4) 4_465 .
O10 Pb3 Pb2 126.2(4) 4_465 .
O32 Pb3 Pb2 89.90(19) 2_574 .
O25 Pb3 Pb2 141.5(4) 2_574 .
N5 Pb3 Pb2 117.1(4) 4_465 .
O8 Pb3 La1 81.6(4) . .
O2 Pb3 La1 39.1(4) . .
O12 Pb3 La1 38.9(4) . .
O14 Pb3 La1 119.3(4) . .
O6 Pb3 La1 149.5(4) 4_465 .
O10 Pb3 La1 119.0(4) 4_465 .
O32 Pb3 La1 93.04(18) 2_574 .
O25 Pb3 La1 78.3(4) 2_574 .
N5 Pb3 La1 137.5(4) 4_465 .
Pb2 Pb3 La1 64.03(3) . .
O8 Pb3 Pb8 39.8(4) . .
O2 Pb3 Pb8 31.7(4) . .
O12 Pb3 Pb8 74.2(4) . .
O14 Pb3 Pb8 111.6(4) . .
O6 Pb3 Pb8 93.2(4) 4_465 .
O10 Pb3 Pb8 78.8(4) 4_465 .
O32 Pb3 Pb8 142.5(2) 2_574 .
O25 Pb3 Pb8 94.5(4) 2_574 .
N5 Pb3 Pb8 86.8(4) 4_465 .
Pb2 Pb3 Pb8 58.82(3) . .
La1 Pb3 Pb8 56.24(3) . .
O1 Pb4 O7 77.0(6) . .
O1 Pb4 O3 77.1(6) . .
O7 Pb4 O3 75.5(6) . .
O1 Pb4 O22 94.5(7) . 4_565
O7 Pb4 O22 68.5(7) . 4_565
O3 Pb4 O22 144.0(7) . 4_565
O1 Pb4 O28 139.1(6) . 2_564
O7 Pb4 O28 63.8(6) . 2_564
O3 Pb4 O28 102.9(5) . 2_564
O22 Pb4 O28 61.2(6) 4_565 2_564
O1 Pb4 O35 78.4(14) . 3_654
O7 Pb4 O35 138.6(14) . 3_654
O3 Pb4 O35 129.7(14) . 3_654
O22 Pb4 O35 80.8(14) 4_565 3_654
O28 Pb4 O35 124.0(14) 2_564 3_654
O1 Pb4 O10 139.8(6) . 2_564
O7 Pb4 O10 74.9(5) . 2_564
O3 Pb4 O10 68.5(5) . 2_564
O22 Pb4 O10 101.2(6) 4_565 2_564
O28 Pb4 O10 40.1(5) 2_564 2_564
O35 Pb4 O10 140.4(14) 3_654 2_564
O1 Pb4 O20 112.2(6) . 2_564
O7 Pb4 O20 139.9(5) . 2_564
O3 Pb4 O20 69.4(5) . 2_564
O22 Pb4 O20 143.4(6) 4_565 2_564
O28 Pb4 O20 105.6(5) 2_564 2_564
O35 Pb4 O20 80.6(13) 3_654 2_564
O10 Pb4 O20 74.7(5) 2_564 2_564
O1 Pb4 Pb7 35.5(5) . .
O7 Pb4 Pb7 43.0(4) . .
O3 Pb4 Pb7 80.5(4) . .
O22 Pb4 Pb7 73.4(5) 4_565 .
O28 Pb4 Pb7 103.6(4) 2_564 .
O35 Pb4 Pb7 102.7(13) 3_654 .
O10 Pb4 Pb7 115.9(4) 2_564 .
O20 Pb4 Pb7 141.8(4) 2_564 .
O1 Pb4 Pb1 81.8(4) . .
O7 Pb4 Pb1 37.5(4) . .
O3 Pb4 Pb1 39.5(4) . .
O22 Pb4 Pb1 105.1(5) 4_565 .
O28 Pb4 Pb1 74.6(4) 2_564 .
O35 Pb4 Pb1 159.7(13) 3_654 .
O10 Pb4 Pb1 58.5(4) 2_564 .
O20 Pb4 Pb1 103.2(3) 2_564 .
Pb7 Pb4 Pb1 61.89(3) . .
O1 Pb4 La1 40.2(4) . .
O7 Pb4 La1 83.5(4) . .
O3 Pb4 La1 39.6(4) . .
O22 Pb4 La1 132.2(5) 4_565 .
O28 Pb4 La1 137.5(4) 2_564 .
O35 Pb4 La1 98.4(13) 3_654 .
O10 Pb4 La1 108.0(4) 2_564 .
O20 Pb4 La1 81.7(4) 2_564 .
Pb7 Pb4 La1 60.09(3) . .
Pb1 Pb4 La1 63.06(3) . .
O1 Pb4 Pb5 28.5(4) . .
O7 Pb4 Pb5 99.4(4) . .
O3 Pb4 Pb5 99.5(4) . .
O22 Pb4 Pb5 86.5(5) 4_565 .
O28 Pb4 Pb5 147.0(4) 2_564 .
O35 Pb4 Pb5 50.1(13) 3_654 .
O10 Pb4 Pb5 167.5(4) 2_564 .
O20 Pb4 Pb5 104.9(4) 2_564 .
Pb7 Pb4 Pb5 56.69(3) . .
Pb1 Pb4 Pb5 110.27(3) . .
La1 Pb4 Pb5 59.98(3) . .
O1 Pb5 O4 78.8(6) . .
O1 Pb5 O9 74.5(6) . .
O4 Pb5 O9 71.8(6) . .
O1 Pb5 O33 97.6(6) . .
O4 Pb5 O33 169.3(5) . .
O9 Pb5 O33 97.6(5) . .
O1 Pb5 O16 140.3(6) . 3_554
O4 Pb5 O16 83.8(6) . 3_554
O9 Pb5 O16 66.2(6) . 3_554
O33 Pb5 O16 93.0(6) . 3_554
O1 Pb5 O35 81.1(15) . 3_654
O4 Pb5 O35 119.4(14) . 3_654
O9 Pb5 O35 150.6(15) . 3_654
O33 Pb5 O35 69.4(14) . 3_654
O16 Pb5 O35 138.0(15) 3_554 3_654
O1 Pb5 O17 143.1(6) . 3_554
O4 Pb5 O17 64.3(6) . 3_554
O9 Pb5 O17 93.2(6) . 3_554
O33 Pb5 O17 118.7(5) . 3_554
O16 Pb5 O17 39.5(5) 3_554 3_554
O35 Pb5 O17 116.2(14) 3_654 3_554
O1 Pb5 Pb7 36.6(4) . .
O4 Pb5 Pb7 89.3(4) . .
O9 Pb5 Pb7 44.7(5) . .
O33 Pb5 Pb7 81.99(14) . .
O16 Pb5 Pb7 108.7(4) 3_554 .
O35 Pb5 Pb7 106.2(14) 3_654 .
O17 Pb5 Pb7 137.0(4) 3_554 .
O1 Pb5 Pb6 89.4(5) . .
O4 Pb5 Pb6 39.8(4) . .
O9 Pb5 Pb6 38.0(5) . .
O33 Pb5 Pb6 130.9(3) . .
O16 Pb5 Pb6 55.9(4) 3_554 .
O35 Pb5 Pb6 159.0(13) 3_654 .
O17 Pb5 Pb6 62.6(4) 3_554 .
Pb7 Pb5 Pb6 75.34(3) . .
O1 Pb5 La1 39.0(5) . .
O4 Pb5 La1 40.1(4) . .
O9 Pb5 La1 71.6(4) . .
O33 Pb5 La1 136.4(3) . .
O16 Pb5 La1 118.1(4) 3_554 .
O35 Pb5 La1 99.2(14) 3_654 .
O17 Pb5 La1 104.3(4) 3_554 .
Pb7 Pb5 La1 60.27(3) . .
Pb6 Pb5 La1 62.79(3) . .
O1 Pb5 Pb4 29.1(5) . .
O4 Pb5 Pb4 97.2(4) . .
O9 Pb5 Pb4 101.6(5) . .
O33 Pb5 Pb4 83.6(4) . .
O16 Pb5 Pb4 166.9(4) 3_554 .
O35 Pb5 Pb4 52.1(14) 3_654 .
O17 Pb5 Pb4 151.5(4) 3_554 .
Pb7 Pb5 Pb4 58.35(3) . .
Pb6 Pb5 Pb4 117.74(3) . .
La1 Pb5 Pb4 59.01(3) . .
O1 Pb5 Pb6 134.2(5) . 4_575
O4 Pb5 Pb6 134.5(4) . 4_575
O9 Pb5 Pb6 86.8(4) . 4_575
O33 Pb5 Pb6 43.2(4) . 4_575
O16 Pb5 Pb6 50.7(4) 3_554 4_575
O35 Pb5 Pb6 99.0(14) 3_654 4_575
O17 Pb5 Pb6 77.8(4) 3_554 4_575
Pb7 Pb5 Pb6 103.21(3) . 4_575
Pb6 Pb5 Pb6 101.00(3) . 4_575
La1 Pb5 Pb6 158.33(4) . 4_575
Pb4 Pb5 Pb6 126.78(3) . 4_575
O13 Pb6 O9 87.2(6) . .
O13 Pb6 O4 74.9(6) . .
O9 Pb6 O4 72.1(6) . .
O13 Pb6 O30 80.8(6) . 4_465
O9 Pb6 O30 74.9(7) . 4_465
O4 Pb6 O30 139.5(5) . 4_465
O13 Pb6 O19 76.2(6) . 4_465
O9 Pb6 O19 159.7(6) . 4_465
O4 Pb6 O19 92.1(5) . 4_465
O30 Pb6 O19 113.1(6) 4_465 4_465
O13 Pb6 O33 138.5(5) . 4_475
O9 Pb6 O33 124.1(5) . 4_475
O4 Pb6 O33 136.2(4) . 4_475
O30 Pb6 O33 82.33(18) 4_465 4_475
O19 Pb6 O33 76.1(4) 4_465 4_475
O13 Pb6 O16 147.5(6) . 3_554
O9 Pb6 O16 64.6(6) . 3_554
O4 Pb6 O16 81.1(6) . 3_554
O30 Pb6 O16 105.1(6) 4_465 3_554
O19 Pb6 O16 126.7(5) 4_465 3_554
O33 Pb6 O16 73.7(4) 4_475 3_554
O13 Pb6 Pb5 94.9(5) . .
O9 Pb6 Pb5 38.9(5) . .
O4 Pb6 Pb5 39.3(4) . .
O30 Pb6 Pb5 113.7(5) 4_465 .
O19 Pb6 Pb5 130.1(4) 4_465 .
O33 Pb6 Pb5 126.6(2) 4_475 .
O16 Pb6 Pb5 53.2(4) 3_554 .
O13 Pb6 La1 36.3(5) . .
O9 Pb6 La1 71.1(4) . .
O4 Pb6 La1 39.5(4) . .
O30 Pb6 La1 107.19(15) 4_465 .
O19 Pb6 La1 88.6(4) 4_465 .
O33 Pb6 La1 164.37(18) 4_475 .
O16 Pb6 La1 114.3(4) 3_554 .
Pb5 Pb6 La1 61.70(3) . .
O13 Pb6 Pb8 34.6(5) . .
O9 Pb6 Pb8 120.2(4) . .
O4 Pb6 Pb8 78.5(4) . .
O30 Pb6 Pb8 99.1(5) 4_465 .
O19 Pb6 Pb8 41.8(4) 4_465 .
O33 Pb6 Pb8 113.3(2) 4_475 .
O16 Pb6 Pb8 155.6(4) 3_554 .
Pb5 Pb6 Pb8 113.56(3) . .
La1 Pb6 Pb8 53.81(3) . .
O13 Pb6 Pb7 62.0(5) . .
O9 Pb6 Pb7 25.4(5) . .
O4 Pb6 Pb7 70.9(4) . .
O30 Pb6 Pb7 69.2(3) 4_465 .
O19 Pb6 Pb7 137.5(4) 4_465 .
O33 Pb6 Pb7 142.17(15) 4_475 .
O16 Pb6 Pb7 89.8(3) 3_554 .
Pb5 Pb6 Pb7 52.15(3) . .
La1 Pb6 Pb7 53.26(3) . .
Pb8 Pb6 Pb7 95.90(3) . .
O13 Pb6 Pb5 99.7(5) . 4_475
O9 Pb6 Pb5 135.4(5) . 4_475
O4 Pb6 Pb5 152.3(4) . 4_475
O30 Pb6 Pb5 63.1(4) 4_465 4_475
O19 Pb6 Pb5 60.5(4) 4_465 4_475
O33 Pb6 Pb5 39.2(2) 4_475 4_475
O16 Pb6 Pb5 111.5(4) 3_554 4_475
Pb5 Pb6 Pb5 164.09(3) . 4_475
La1 Pb6 Pb5 134.04(3) . 4_475
Pb8 Pb6 Pb5 82.23(3) . 4_475
Pb7 Pb6 Pb5 131.19(4) . 4_475
O13 La1 O11 75.4(6) . .
O13 La1 O3 143.1(6) . .
O11 La1 O3 67.7(5) . .
O13 La1 O12 125.0(6) . .
O11 La1 O12 117.6(6) . .
O3 La1 O12 75.1(5) . .
O13 La1 O15 136.5(6) . .
O11 La1 O15 138.1(6) . .
O3 La1 O15 76.5(6) . .
O12 La1 O15 70.7(6) . .
O13 La1 O5 67.7(6) . .
O11 La1 O5 77.4(5) . .
O3 La1 O5 103.3(5) . .
O12 La1 O5 64.6(5) . .
O15 La1 O5 133.4(6) . .
O13 La1 O1 98.7(6) . .
O11 La1 O1 69.9(6) . .
O3 La1 O1 68.8(5) . .
O12 La1 O1 136.3(5) . .
O15 La1 O1 77.6(6) . .
O5 La1 O1 146.9(6) . .
O13 La1 O2 70.1(6) . .
O11 La1 O2 139.1(5) . .
O3 La1 O2 142.7(5) . .
O12 La1 O2 68.8(5) . .
O15 La1 O2 82.8(6) . .
O5 La1 O2 69.7(5) . .
O1 La1 O2 136.0(5) . .
O13 La1 O4 67.1(6) . .
O11 La1 O4 117.2(5) . .
O3 La1 O4 130.7(5) . .
O12 La1 O4 125.0(6) . .
O15 La1 O4 71.5(6) . .
O5 La1 O4 125.9(5) . .
O1 La1 O4 68.4(5) . .
O2 La1 O4 68.2(5) . .
O13 La1 Pb8 47.4(4) . .
O11 La1 Pb8 101.9(4) . .
O3 La1 Pb8 141.0(4) . .
O12 La1 Pb8 78.0(4) . .
O15 La1 Pb8 119.8(4) . .
O5 La1 Pb8 38.7(4) . .
O1 La1 Pb8 145.3(4) . .
O2 La1 Pb8 37.6(4) . .
O4 La1 Pb8 88.0(4) . .
O13 La1 Pb7 74.2(4) . .
O11 La1 Pb7 38.5(4) . .
O3 La1 Pb7 76.9(4) . .
O12 La1 Pb7 149.7(4) . .
O15 La1 Pb7 113.4(4) . .
O5 La1 Pb7 111.7(4) . .
O1 La1 Pb7 35.9(4) . .
O2 La1 Pb7 140.4(4) . .
O4 La1 Pb7 82.6(4) . .
Pb8 La1 Pb7 119.23(4) . .
O13 La1 Pb4 130.9(4) . .
O11 La1 Pb4 73.6(4) . .
O3 La1 Pb4 36.5(4) . .
O12 La1 Pb4 103.0(4) . .
O15 La1 Pb4 64.7(4) . .
O5 La1 Pb4 137.5(4) . .
O1 La1 Pb4 34.6(4) . .
O2 La1 Pb4 147.0(4) . .
O4 La1 Pb4 95.1(4) . .
Pb8 La1 Pb4 175.32(5) . .
Pb7 La1 Pb4 57.86(3) . .
O1 Pb7 O11 77.4(6) . .
O1 Pb7 O7 72.8(6) . .
O11 Pb7 O7 71.2(5) . .
O1 Pb7 O9 69.6(6) . .
O11 Pb7 O9 103.5(6) . .
O7 Pb7 O9 142.2(6) . .
O1 Pb7 O34 83.9(5) . .
O11 Pb7 O34 160.5(5) . .
O7 Pb7 O34 98.0(4) . .
O9 Pb7 O34 74.7(4) . .
O1 Pb7 O31 126.6(7) . 4_465
O11 Pb7 O31 76.5(6) . 4_465
O7 Pb7 O31 137.0(5) . 4_465
O9 Pb7 O31 72.4(5) . 4_465
O34 Pb7 O31 120.1(4) . 4_465
O1 Pb7 Pb5 35.6(4) . .
O11 Pb7 Pb5 104.3(4) . .
O7 Pb7 Pb5 103.4(4) . .
O9 Pb7 Pb5 40.2(4) . .
O34 Pb7 Pb5 61.41(14) . .
O31 Pb7 Pb5 111.7(4) 4_465 .
O1 Pb7 Pb4 35.5(5) . .
O11 Pb7 Pb4 78.0(4) . .
O7 Pb7 Pb4 38.6(4) . .
O9 Pb7 Pb4 103.7(4) . .
O34 Pb7 Pb4 83.50(16) . .
O31 Pb7 Pb4 152.4(5) 4_465 .
Pb5 Pb7 Pb4 64.97(3) . .
O1 Pb7 La1 41.7(4) . .
O11 Pb7 La1 40.9(4) . .
O7 Pb7 La1 82.5(4) . .
O9 Pb7 La1 72.0(4) . .
O34 Pb7 La1 123.21(14) . .
O31 Pb7 La1 91.4(6) 4_465 .
Pb5 Pb7 La1 63.34(3) . .
Pb4 Pb7 La1 62.05(3) . .
O1 Pb7 Pb1 79.5(4) . .
O11 Pb7 Pb1 35.8(4) . .
O7 Pb7 Pb1 36.9(4) . .
O9 Pb7 Pb1 134.6(4) . .
O34 Pb7 Pb1 134.85(18) . .
O31 Pb7 Pb1 103.3(3) 4_465 .
Pb5 Pb7 Pb1 115.01(4) . .
Pb4 Pb7 Pb1 59.23(3) . .
La1 Pb7 Pb1 62.85(3) . .
O1 Pb7 Pb6 70.2(5) . .
O11 Pb7 Pb6 81.7(4) . .
O7 Pb7 Pb6 137.8(4) . .
O9 Pb7 Pb6 22.7(4) . .
O34 Pb7 Pb6 97.33(16) . .
O31 Pb7 Pb6 60.5(4) 4_465 .
Pb5 Pb7 Pb6 52.50(3) . .
Pb4 Pb7 Pb6 105.34(3) . .
La1 Pb7 Pb6 56.42(3) . .
Pb1 Pb7 Pb6 115.42(3) . .
O2 Pb8 O5 78.2(6) . .
O2 Pb8 O8 66.5(5) . .
O5 Pb8 O8 71.8(5) . .
O2 Pb8 O13 70.0(6) . .
O5 Pb8 O13 66.9(5) . .
O8 Pb8 O13 124.5(5) . .
O2 Pb8 O19 74.3(6) . 4_465
O5 Pb8 O19 137.9(5) . 4_465
O8 Pb8 O19 122.7(5) . 4_465
O13 Pb8 O19 73.9(5) . 4_465
O2 Pb8 O16 118.9(6) . 2_475
O5 Pb8 O16 113.7(6) . 2_475
O8 Pb8 O16 172.5(5) . 2_475
O13 Pb8 O16 63.0(5) . 2_475
O19 Pb8 O16 57.1(5) 4_465 2_475
O2 Pb8 O18 123.7(6) . 4_465
O5 Pb8 O18 64.2(6) . 4_465
O8 Pb8 O18 62.9(6) . 4_465
O13 Pb8 O18 123.1(6) . 4_465
O19 Pb8 O18 157.2(6) 4_465 4_465
O16 Pb8 O18 114.1(6) 2_475 4_465
O2 Pb8 La1 43.0(4) . .
O5 Pb8 La1 43.1(4) . .
O8 Pb8 La1 82.3(3) . .
O13 Pb8 La1 42.2(4) . .
O19 Pb8 La1 96.5(4) 4_465 .
O16 Pb8 La1 105.2(4) 2_475 .
O18 Pb8 La1 106.3(4) 4_465 .
O2 Pb8 Pb2 78.2(4) . .
O5 Pb8 Pb2 36.3(4) . .
O8 Pb8 Pb2 37.9(4) . .
O13 Pb8 Pb2 101.1(4) . .
O19 Pb8 Pb2 152.1(4) 4_465 .
O16 Pb8 Pb2 145.5(4) 2_475 .
O18 Pb8 Pb2 46.6(5) 4_465 .
La1 Pb8 Pb2 65.51(3) . .
O2 Pb8 Pb3 32.8(4) . .
O5 Pb8 Pb3 76.1(4) . .
O8 Pb8 Pb3 34.1(4) . .
O13 Pb8 Pb3 99.4(4) . .
O19 Pb8 Pb3 96.1(4) 4_465 .
O16 Pb8 Pb3 150.2(4) 2_475 .
O18 Pb8 Pb3 95.6(5) 4_465 .
La1 Pb8 Pb3 61.61(3) . .
Pb2 Pb8 Pb3 57.03(3) . .
O2 Pb8 Pb6 64.9(4) . .
O5 Pb8 Pb6 93.1(4) . .
O8 Pb8 Pb6 131.1(3) . .
O13 Pb8 Pb6 27.8(4) . .
O19 Pb8 Pb6 46.3(4) 4_465 .
O16 Pb8 Pb6 55.1(4) 2_475 .
O18 Pb8 Pb6 149.9(5) 4_465 .
La1 Pb8 Pb6 58.28(3) . .
Pb2 Pb8 Pb6 123.57(4) . .
Pb3 Pb8 Pb6 97.74(3) . .
Pb5 O1 Pb4 122.4(8) . .
Pb5 O1 Pb7 107.8(7) . .
Pb4 O1 Pb7 109.0(8) . .
Pb5 O1 La1 108.2(7) . .
Pb4 O1 La1 105.2(6) . .
Pb7 O1 La1 102.4(7) . .
Pb8 O2 Pb3 115.5(6) . .
Pb8 O2 La1 99.4(6) . .
Pb3 O2 La1 105.3(6) . .
Pb4 O3 Pb1 101.9(6) . .
Pb4 O3 La1 103.9(6) . .
Pb1 O3 La1 106.5(6) . .
Pb5 O4 Pb6 101.0(6) . .
Pb5 O4 La1 104.1(6) . .
Pb6 O4 La1 104.8(6) . .
Pb2 O5 Pb8 107.0(7) . .
Pb2 O5 La1 111.4(7) . .
Pb8 O5 La1 98.2(6) . .
N5 O6 Pb3 97.0(14) . 4_565
Pb4 O7 Pb1 105.1(7) . .
Pb4 O7 Pb7 98.4(6) . .
Pb1 O7 Pb7 102.3(6) . .
Pb3 O8 Pb2 105.2(6) . .
Pb3 O8 Pb8 106.1(6) . .
Pb2 O8 Pb8 98.2(6) . .
Pb6 O9 Pb5 103.1(8) . .
Pb6 O9 Pb7 131.9(8) . .
Pb5 O9 Pb7 95.1(6) . .
N5 O10 Pb3 96.8(15) . 4_565
N5 O10 Pb4 96.7(15) . 2_565
Pb3 O10 Pb4 166.0(7) 4_565 2_565
Pb1 O11 Pb7 107.2(6) . .
Pb1 O11 La1 109.2(7) . .
Pb7 O11 La1 100.5(6) . .
Pb2 O12 Pb3 100.2(6) . .
Pb2 O12 La1 111.1(7) . .
Pb3 O12 La1 103.9(6) . .
Pb6 O13 La1 111.4(7) . .
Pb6 O13 Pb8 117.6(7) . .
La1 O13 Pb8 90.5(5) . .
N1 O14 Pb3 126.2(19) . .
N1 O16 Pb8 118.1(17) . 2_474
N1 O16 Pb5 97.7(17) . 3_544
Pb8 O16 Pb5 144.2(7) 2_474 3_544
N1 O16 Pb6 102.8(18) . 3_544
Pb8 O16 Pb6 99.5(6) 2_474 3_544
Pb5 O16 Pb6 71.0(4) 3_544 3_544
N1 O17 Pb2 114.6(17) . .
N1 O17 Pb5 93.6(17) . 3_544
Pb2 O17 Pb5 125.9(7) . 3_544
N4 O18 Pb2 111(2) . 4_565
N4 O18 Pb8 119(3) . 4_565
Pb2 O18 Pb8 76.2(6) 4_565 4_565
N2 O19 Pb8 126.4(16) . 4_565
N2 O19 Pb6 104.3(16) . 4_565
Pb8 O19 Pb6 91.9(5) 4_565 4_565
N2 O20 Pb4 119.1(16) . 2_565
N4 O22 Pb4 120(2) . 4_465
N4 O22 Pb1 87(2) . .
Pb4 O22 Pb1 115.4(9) 4_465 .
N4 O23 Pb1 96(2) . .
N3 O24 Pb1 103.7(14) . 4_565
N3 O24 Pb2 109.2(15) . 4_565
Pb1 O24 Pb2 127.8(7) 4_565 4_565
N3 O25 Pb3 144.7(18) . 2_575
N3 O25 Pb1 89.5(15) . 4_565
Pb3 O25 Pb1 100.4(6) 2_575 4_565
N5 O28 Pb1 135.1(17) . 3_545
N5 O28 Pb4 102.3(15) . 2_565
Pb1 O28 Pb4 122.6(7) 3_545 2_565
O17 N1 O14 121(3) . .
O17 N1 O16 122(3) . .
O14 N1 O16 117(3) . .
O21 N2 O19 121(2) . .
O21 N2 O20 124(2) . .
O19 N2 O20 115(2) . .
O25 N3 O24 123(2) . .
O25 N3 O26 119(2) . .
O24 N3 O26 118(2) . .
O18 N4 O22 120(4) . .
O18 N4 O23 117(3) . .
O22 N4 O23 123(3) . .
O10 N5 O28 121(2) . .
O10 N5 O6 120(2) . .
O28 N5 O6 119(2) . .
O10 N5 Pb3 61.0(13) . 4_565
O28 N5 Pb3 174.5(17) . 4_565
O6 N5 Pb3 59.4(12) . 4_565
O34 N7 O33 120.00(11) . .
O34 N7 O32 120.00(11) . .
O33 N7 O32 120.00(11) . .
N7 O34 Pb7 163.2(4) . .
N7 O32 Pb3 131.0(8) . 2_575
N7 O33 Pb5 108.8(5) . .
N7 O33 Pb6 96.2(10) . 4_575
Pb5 O33 Pb6 97.5(6) . 4_575
Pb5 O35 Pb4 77.8(17) 3_644 3_644
N6 O31 Pb7 126(2) . 4_565
N6 O30 Pb6 133.4(8) . 4_565
N6 O36 Pb2 115(3) . 3_544
O30 N6 O31 131.3(15) . .
O30 N6 O36 122.05(16) . .
O31 N6 O36 106.6(15) . .

loop_
_geom_bond_atom_site_label_1
_geom_bond_atom_site_label_2
_geom_bond_distance
_geom_bond_site_symmetry_2
Pb1 O11 2.339(17) .
Pb1 O7 2.348(17) .
Pb1 O3 2.417(17) .
Pb1 O27 2.74(2) .
Pb1 O28 2.85(2) 3
Pb1 O24 2.898(19) 4_465
Pb1 O23 3.00(3) .
Pb1 O22 3.21(2) .
Pb1 O25 3.21(2) 4_465
Pb1 Pb4 3.7205(14) .
Pb1 Pb7 3.8192(14) .
Pb1 La1 3.9699(16) .
Pb2 O5 2.341(17) .
Pb2 O8 2.347(17) .
Pb2 O12 2.372(18) .
Pb2 O18 2.83(3) 4_465
Pb2 O17 2.83(2) .
Pb2 O24 2.93(2) 4_465
Pb2 O36 3.08(3) 3_554
Pb2 Pb3 3.7101(14) .
Pb2 Pb8 3.7835(15) .
Pb2 La1 4.0719(15) .
Pb3 O8 2.324(16) .
Pb3 O2 2.390(17) .
Pb3 O12 2.465(18) .
Pb3 O14 2.781(19) .
Pb3 O6 2.80(2) 4_465
Pb3 O10 2.84(2) 4_465
Pb3 O32 2.842(11) 2_574
Pb3 O25 3.198(19) 2_574
Pb3 N5 3.22(2) 4_465
Pb3 La1 3.9602(16) .
Pb3 Pb8 3.9801(16) .
Pb4 O1 2.275(18) .
Pb4 O7 2.340(17) .
Pb4 O3 2.372(16) .
Pb4 O22 2.94(3) 4_565
Pb4 O28 3.08(2) 2_564
Pb4 O35 3.19(7) 3_654
Pb4 O10 3.19(2) 2_564
Pb4 O20 3.197(19) 2_564
Pb4 Pb7 3.7068(15) .
Pb4 La1 3.8670(16) .
Pb4 Pb5 3.9456(15) .
Pb5 O1 2.227(18) .
Pb5 O4 2.357(17) .
Pb5 O9 2.357(19) .
Pb5 O33 2.948(11) .
Pb5 O16 3.10(2) 3_554
Pb5 O35 3.10(7) 3_654
Pb5 O17 3.21(2) 3_554
Pb5 Pb7 3.6391(16) .
Pb5 Pb6 3.6563(15) .
Pb5 La1 3.9054(16) .
Pb5 Pb6 4.6203(15) 4_575
Pb6 O13 2.260(17) .
Pb6 O9 2.310(19) .
Pb6 O4 2.383(18) .
Pb6 O30 2.666(7) 4_465
Pb6 O19 3.11(2) 4_465
Pb6 O33 3.19(2) 4_475
Pb6 O16 3.20(2) 3_554
Pb6 La1 3.9447(17) .
Pb6 Pb8 4.2967(18) .
Pb6 Pb7 4.4585(16) .
Pb6 Pb5 4.6203(15) 4_475
La1 O13 2.512(18) .
La1 O11 2.529(18) .
La1 O3 2.537(16) .
La1 O12 2.563(17) .
La1 O15 2.578(18) .
La1 O5 2.584(16) .
La1 O1 2.586(17) .
La1 O2 2.588(17) .
La1 O4 2.593(17) .
La1 Pb8 3.7424(18) .
La1 Pb7 3.7947(17) .
Pb7 O1 2.277(18) .
Pb7 O11 2.405(17) .
Pb7 O7 2.553(17) .
Pb7 O9 2.571(19) .
Pb7 O34 2.642(3) .
Pb7 O31 3.03(2) 4_465
Pb8 O2 2.315(17) .
Pb8 O5 2.366(17) .
Pb8 O8 2.652(17) .
Pb8 O13 2.753(18) .
Pb8 O19 2.865(19) 4_465
Pb8 O16 3.07(2) 2_475
Pb8 O18 3.27(3) 4_465
O6 N5 1.30(3) .
O6 Pb3 2.80(2) 4_565
O10 N5 1.23(3) .
O10 Pb3 2.84(2) 4_565
O10 Pb4 3.19(2) 2_565
O14 N1 1.26(3) .
O16 N1 1.26(3) .
O16 Pb8 3.07(2) 2_474
O16 Pb5 3.10(2) 3_544
O16 Pb6 3.20(2) 3_544
O17 N1 1.18(3) .
O17 Pb5 3.21(2) 3_544
O18 N4 1.15(4) .
O18 Pb2 2.83(3) 4_565
O18 Pb8 3.27(3) 4_565
O19 N2 1.24(3) .
O19 Pb8 2.865(19) 4_565
O19 Pb6 3.11(2) 4_565
O20 N2 1.29(3) .
O20 Pb4 3.197(19) 2_565
O21 N2 1.18(3) .
O22 N4 1.23(4) .
O22 Pb4 2.94(3) 4_465
O23 N4 1.23(4) .
O24 N3 1.24(3) .
O24 Pb1 2.898(19) 4_565
O24 Pb2 2.93(2) 4_565
O25 N3 1.19(3) .
O25 Pb3 3.198(19) 2_575
O25 Pb1 3.21(2) 4_565
O26 N3 1.29(3) .
O28 N5 1.24(3) .
O28 Pb1 2.85(2) 3_545
O28 Pb4 3.08(2) 2_565
N5 Pb3 3.22(2) 4_565
N7 O34 1.2093(9) .
N7 O33 1.2093(9) .
N7 O32 1.2093(9) .
O32 Pb3 2.842(11) 2_575
O33 Pb6 3.19(2) 4_575
O35 Pb5 3.10(7) 3_644
O35 Pb4 3.19(7) 3_644
O31 N6 1.2002(11) .
O31 Pb7 3.03(2) 4_565
O30 N6 1.2002(10) .
O30 Pb6 2.666(7) 4_565
O36 N6 1.2002(11) .
O36 Pb2 3.08(3) 3_544
